data_4063477
loop_
_publ_author_name
'Chan, Kai-Ting'
'Tsai, Yi-Hua'
'Lin, Wu-Shien'
'Wu, Jia-Rong'
'Chen, Shih-Jung'
'Liao, Fu-Xing'
'Hu, Ching-Han'
'Lee, Hon Man'

_publ_section_title
;
 Palladium Complexes with Carbene and Phosphine Ligands: Synthesis,
 Structural Characterization, and Direct Arylation Reactions between Aryl
 Halides and Alkynes
;
_journal_issue 2
_journal_name_full Organometallics
_journal_page_first 463
_journal_page_last 472
_journal_paper_doi 10.1021/om9009203
_journal_volume 29
_journal_year 2010
_chemical_formula_moiety 'C22 H23 Cl2 N3 Pd'
_chemical_formula_sum 'C22 H23 Cl2 N3 Pd'
_chemical_formula_weight 506.73
_space_group_IT_number 14
_symmetry_cell_setting monoclinic
_symmetry_Int_Tables_number 14
_symmetry_space_group_name_Hall '-P 2ybc'
_symmetry_space_group_name_H-M 'P 1 21/c 1'
_atom_sites_solution_hydrogens geom
_atom_sites_solution_primary direct
_atom_sites_solution_secondary difmap
_audit_creation_method SHELXL-97
_cell_angle_alpha 90.00
_cell_angle_beta 93.222(11)
_cell_angle_gamma 90.00
_cell_formula_units_Z 8
_cell_length_a 19.941(12)
_cell_length_b 10.116(6)
_cell_length_c 22.057(13)
_cell_measurement_reflns_used 6726
_cell_measurement_temperature 150(2)
_cell_measurement_theta_max 23.4
_cell_measurement_theta_min 2.2
_cell_volume 4442(5)
_computing_cell_refinement APEX2
_computing_data_collection 'APEX2 (Bruker, 2004)'
_computing_data_reduction APEX2
_computing_molecular_graphics SHELXTL
_computing_publication_material SHELXTL
_computing_structure_refinement SHELXTL
_computing_structure_solution 'SHELXTL (Sheldrick, 2008)'
_diffrn_ambient_temperature 150(2)
_diffrn_measured_fraction_theta_full 0.987
_diffrn_measured_fraction_theta_max 0.987
_diffrn_measurement_device_type 'Bruker SMART APEX II'
_diffrn_measurement_method \w
_diffrn_radiation_monochromator graphite
_diffrn_radiation_probe x-ray
_diffrn_radiation_type MoK\a
_diffrn_radiation_wavelength 0.71073
_diffrn_reflns_av_R_equivalents 0.0693
_diffrn_reflns_av_sigmaI/netI 0.0631
_diffrn_reflns_limit_h_max 27
_diffrn_reflns_limit_h_min -27
_diffrn_reflns_limit_k_max 13
_diffrn_reflns_limit_k_min -13
_diffrn_reflns_limit_l_max 28
_diffrn_reflns_limit_l_min -30
_diffrn_reflns_number 63454
_diffrn_reflns_theta_full 29.07
_diffrn_reflns_theta_max 29.07
_diffrn_reflns_theta_min 1.02
_diffrn_source 'fine-focus sealed tube'
_diffrn_standards_decay_% 0
_diffrn_standards_interval_count 0
_diffrn_standards_interval_time 0
_diffrn_standards_number 0
_exptl_absorpt_coefficient_mu 1.088
_exptl_absorpt_correction_T_max 0.8282
_exptl_absorpt_correction_T_min 0.7361
_exptl_absorpt_correction_type multi-scan
_exptl_absorpt_process_details 'SADABS 2.10 (Sheldrick, 2003)'
_exptl_crystal_density_diffrn 1.515
_exptl_crystal_density_method 'not measured'
_exptl_crystal_F_000 2048
_exptl_crystal_size_max 0.30
_exptl_crystal_size_mid 0.22
_exptl_crystal_size_min 0.18
_refine_diff_density_max 1.820
_refine_diff_density_min -1.264
_refine_diff_density_rms 0.106
_refine_ls_extinction_method none
_refine_ls_goodness_of_fit_ref 1.003
_refine_ls_hydrogen_treatment constr
_refine_ls_matrix_type full
_refine_ls_number_parameters 505
_refine_ls_number_reflns 11720
_refine_ls_number_restraints 0
_refine_ls_restrained_S_all 1.003
_refine_ls_R_factor_all 0.0892
_refine_ls_R_factor_gt 0.0454
_refine_ls_shift/su_max 0.001
_refine_ls_shift/su_mean 0.000
_refine_ls_structure_factor_coef Fsqd
_refine_ls_weighting_details 'calc w=1/[\s^2^(Fo^2^)+(0.0697P)^2^+0.1833P] where P=(Fo^2^+2Fc^2^)/3'
_refine_ls_weighting_scheme calc
_refine_ls_wR_factor_gt 0.1122
_refine_ls_wR_factor_ref 0.1348
_reflns_number_gt 7236
_reflns_number_total 11720
_reflns_threshold_expression I>2\s
_cod_data_source_file om9009203_si_001.cif
_cod_data_source_block 6
_cod_original_cell_volume 4442(4)
_cod_original_sg_symbol_H-M 'P 21/c'
_cod_database_code 4063477

loop_
_symmetry_equiv_pos_as_xyz
'x, y, z'
'-x, y+1/2, -z+1/2'
'-x, -y, -z'
'x, -y-1/2, z-1/2'

loop_
_atom_site_label
_atom_site_type_symbol
_atom_site_fract_x
_atom_site_fract_y
_atom_site_fract_z
_atom_site_U_iso_or_equiv
_atom_site_adp_type
_atom_site_occupancy
_atom_site_symmetry_multiplicity
_atom_site_calc_flag
_atom_site_refinement_flags
_atom_site_disorder_assembly
_atom_site_disorder_group
C1 C 0.12219(17) 0.9750(3) 0.23628(14) 0.0372(8) Uani 1 1 d . . .
C2 C 0.1904(2) 0.8150(4) 0.28167(18) 0.0589(11) Uani 1 1 d . . .
H2A H 0.2309 0.7794 0.2633 0.071 Uiso 1 1 calc R . .
H2B H 0.1739 0.7494 0.3106 0.071 Uiso 1 1 calc R . .
C3 C 0.2051(2) 0.9458(4) 0.31245(17) 0.0503(10) Uani 1 1 d . . .
H3A H 0.1954 0.9423 0.3559 0.060 Uiso 1 1 calc R . .
H3B H 0.2525 0.9721 0.3088 0.060 Uiso 1 1 calc R . .
C4 C 0.10694(19) 0.7486(4) 0.19655(18) 0.0479(9) Uani 1 1 d . . .
H4A H 0.0677 0.7882 0.1738 0.057 Uiso 1 1 calc R . .
H4B H 0.0902 0.6772 0.2224 0.057 Uiso 1 1 calc R . .
C5 C 0.15288(19) 0.6892(4) 0.15188(16) 0.0419(8) Uani 1 1 d . . .
C6 C 0.1424(2) 0.5609(4) 0.13276(18) 0.0483(9) Uani 1 1 d . . .
H6 H 0.1077 0.5099 0.1492 0.058 Uiso 1 1 calc R . .
C7 C 0.1821(2) 0.5057(4) 0.08957(19) 0.0607(12) Uani 1 1 d . . .
H7 H 0.1744 0.4172 0.0766 0.073 Uiso 1 1 calc R . .
C8 C 0.2315(3) 0.5769(5) 0.0660(2) 0.0668(13) Uani 1 1 d . . .
H8 H 0.2578 0.5391 0.0359 0.080 Uiso 1 1 calc R . .
C9 C 0.2440(2) 0.7051(5) 0.08565(19) 0.0649(12) Uani 1 1 d . . .
H9 H 0.2799 0.7539 0.0701 0.078 Uiso 1 1 calc R . .
C10 C 0.2042(2) 0.7616(4) 0.12777(18) 0.0517(10) Uani 1 1 d . . .
H10 H 0.2120 0.8504 0.1403 0.062 Uiso 1 1 calc R . .
C11 C 0.1564(2) 1.1752(4) 0.29550(16) 0.0466(9) Uani 1 1 d . . .
H11A H 0.1260 1.2227 0.2659 0.056 Uiso 1 1 calc R . .
H11B H 0.2017 1.2146 0.2941 0.056 Uiso 1 1 calc R . .
C12 C 0.13139(19) 1.1918(3) 0.35852(16) 0.0415(8) Uani 1 1 d . . .
C13 C 0.1738(2) 1.2311(4) 0.40624(17) 0.0513(10) Uani 1 1 d . . .
H13 H 0.2196 1.2485 0.3997 0.062 Uiso 1 1 calc R . .
C14 C 0.1504(2) 1.2456(4) 0.46376(18) 0.0584(11) Uani 1 1 d . . .
H14 H 0.1803 1.2731 0.4964 0.070 Uiso 1 1 calc R . .
C15 C 0.0843(3) 1.2205(4) 0.47397(19) 0.0581(11) Uani 1 1 d . . .
H15 H 0.0683 1.2312 0.5134 0.070 Uiso 1 1 calc R . .
C16 C 0.0413(2) 1.1798(4) 0.4265(2) 0.0595(11) Uani 1 1 d . . .
H16 H -0.0045 1.1615 0.4330 0.071 Uiso 1 1 calc R . .
C17 C 0.0653(2) 1.1658(4) 0.36918(18) 0.0522(10) Uani 1 1 d . . .
H17 H 0.0356 1.1377 0.3365 0.063 Uiso 1 1 calc R . .
C18 C -0.0440(2) 1.0587(4) 0.0744(2) 0.0558(11) Uani 1 1 d . . .
H18 H -0.0361 0.9662 0.0770 0.067 Uiso 1 1 calc R . .
C19 C -0.0823(2) 1.1065(5) 0.0259(2) 0.0631(12) Uani 1 1 d . . .
H19 H -0.0998 1.0485 -0.0050 0.076 Uiso 1 1 calc R . .
C20 C -0.0948(2) 1.2387(5) 0.0226(2) 0.0619(12) Uani 1 1 d . . .
H20 H -0.1205 1.2746 -0.0111 0.074 Uiso 1 1 calc R . .
C21 C -0.0702(2) 1.3185(4) 0.0680(2) 0.0644(12) Uani 1 1 d . . .
H21 H -0.0795 1.4105 0.0673 0.077 Uiso 1 1 calc R . .
C22 C -0.0314(2) 1.2639(4) 0.11541(19) 0.0545(10) Uani 1 1 d . . .
H22 H -0.0141 1.3197 0.1472 0.065 Uiso 1 1 calc R . .
C23 C 0.62472(18) 0.8076(4) 0.24320(15) 0.0408(8) Uani 1 1 d . . .
C24 C 0.6912(2) 0.9699(4) 0.2900(2) 0.0654(12) Uani 1 1 d . . .
H24A H 0.6733 1.0343 0.3188 0.078 Uiso 1 1 calc R . .
H24B H 0.7316 1.0075 0.2724 0.078 Uiso 1 1 calc R . .
C25 C 0.7065(2) 0.8382(4) 0.32067(18) 0.0562(11) Uani 1 1 d . . .
H25A H 0.7542 0.8132 0.3174 0.067 Uiso 1 1 calc R . .
H25B H 0.6962 0.8405 0.3640 0.067 Uiso 1 1 calc R . .
C26 C 0.6095(2) 1.0339(4) 0.2035(2) 0.0530(10) Uani 1 1 d . . .
H26A H 0.5914 1.1046 0.2290 0.064 Uiso 1 1 calc R . .
H26B H 0.5712 0.9936 0.1797 0.064 Uiso 1 1 calc R . .
C27 C 0.65662(19) 1.0950(4) 0.16032(16) 0.0437(8) Uani 1 1 d . . .
C28 C 0.6466(2) 1.2240(4) 0.14202(18) 0.0493(9) Uani 1 1 d . . .
H28 H 0.6113 1.2742 0.1578 0.059 Uiso 1 1 calc R . .
C29 C 0.6878(2) 1.2810(4) 0.10044(18) 0.0573(11) Uani 1 1 d . . .
H29 H 0.6804 1.3697 0.0876 0.069 Uiso 1 1 calc R . .
C30 C 0.7386(2) 1.2102(5) 0.07827(18) 0.0635(12) Uani 1 1 d . . .
H30 H 0.7663 1.2489 0.0494 0.076 Uiso 1 1 calc R . .
C31 C 0.7503(2) 1.0825(5) 0.0974(2) 0.0664(12) Uani 1 1 d . . .
H31 H 0.7868 1.0340 0.0826 0.080 Uiso 1 1 calc R . .
C32 C 0.7090(2) 1.0248(4) 0.13790(18) 0.0540(10) Uani 1 1 d . . .
H32 H 0.7168 0.9361 0.1505 0.065 Uiso 1 1 calc R . .
C33 C 0.6581(2) 0.6085(4) 0.30408(18) 0.0550(10) Uani 1 1 d . . .
H33A H 0.7034 0.5686 0.3041 0.066 Uiso 1 1 calc R . .
H33B H 0.6284 0.5601 0.2742 0.066 Uiso 1 1 calc R . .
C34 C 0.6313(2) 0.5951(4) 0.36656(18) 0.0515(10) Uani 1 1 d . . .
C35 C 0.6733(3) 0.5769(5) 0.4166(2) 0.0807(15) Uani 1 1 d . . .
H35 H 0.7201 0.5656 0.4122 0.097 Uiso 1 1 calc R . .
C36 C 0.6482(4) 0.5748(7) 0.4742(2) 0.102(2) Uani 1 1 d . . .
H36 H 0.6776 0.5636 0.5092 0.122 Uiso 1 1 calc R . .
C37 C 0.5802(4) 0.5893(6) 0.4797(3) 0.099(2) Uani 1 1 d . . .
H37 H 0.5626 0.5884 0.5188 0.118 Uiso 1 1 calc R . .
C38 C 0.5389(3) 0.6045(5) 0.4305(3) 0.0870(17) Uani 1 1 d . . .
H38 H 0.4919 0.6128 0.4348 0.104 Uiso 1 1 calc R . .
C39 C 0.5635(2) 0.6081(4) 0.3740(2) 0.0669(12) Uani 1 1 d . . .
H39 H 0.5335 0.6198 0.3394 0.080 Uiso 1 1 calc R . .
C40 C 0.4558(2) 0.7223(4) 0.0832(2) 0.0591(11) Uani 1 1 d . . .
H40 H 0.4591 0.8153 0.0885 0.071 Uiso 1 1 calc R . .
C41 C 0.4184(2) 0.6739(5) 0.0344(2) 0.0716(14) Uani 1 1 d . . .
H41 H 0.3976 0.7328 0.0056 0.086 Uiso 1 1 calc R . .
C42 C 0.4110(2) 0.5396(5) 0.0272(2) 0.0690(13) Uani 1 1 d . . .
H42 H 0.3861 0.5038 -0.0069 0.083 Uiso 1 1 calc R . .
C43 C 0.4402(3) 0.4605(5) 0.0703(2) 0.0760(15) Uani 1 1 d . . .
H43 H 0.4341 0.3675 0.0680 0.091 Uiso 1 1 calc R . .
C44 C 0.4789(2) 0.5149(4) 0.1178(2) 0.0633(12) Uani 1 1 d . . .
H44 H 0.5000 0.4580 0.1473 0.076 Uiso 1 1 calc R . .
Cl1 Cl -0.02838(5) 0.95909(10) 0.23629(4) 0.0512(2) Uani 1 1 d . . .
Cl2 Cl 0.13875(5) 1.13872(12) 0.12630(5) 0.0634(3) Uani 1 1 d . . .
Cl3 Cl 0.47370(5) 0.82680(10) 0.23799(5) 0.0551(2) Uani 1 1 d . . .
Cl4 Cl 0.64362(5) 0.63993(12) 0.13426(5) 0.0667(3) Uani 1 1 d . . .
N1 N 0.13855(15) 0.8488(3) 0.23525(13) 0.0430(7) Uani 1 1 d . . .
N2 N 0.15920(16) 1.0370(3) 0.27881(13) 0.0450(7) Uani 1 1 d . . .
N3 N -0.01758(15) 1.1356(3) 0.11789(13) 0.0416(7) Uani 1 1 d . . .
N4 N 0.64065(15) 0.9340(3) 0.24285(14) 0.0467(8) Uani 1 1 d . . .
N5 N 0.66174(17) 0.7471(3) 0.28624(14) 0.0513(8) Uani 1 1 d . . .
N6 N 0.48740(15) 0.6442(3) 0.12329(13) 0.0431(7) Uani 1 1 d . . .
Pd1 Pd 0.053585(13) 1.05494(3) 0.181195(11) 0.03638(9) Uani 1 1 d . . .
Pd2 Pd 0.557490(13) 0.72675(3) 0.186822(12) 0.03887(9) Uani 1 1 d . . .

loop_
_atom_site_aniso_label
_atom_site_aniso_U_11
_atom_site_aniso_U_22
_atom_site_aniso_U_33
_atom_site_aniso_U_23
_atom_site_aniso_U_13
_atom_site_aniso_U_12
C1 0.0359(19) 0.046(2) 0.0304(17) 0.0027(14) 0.0047(14) 0.0016(15)
C2 0.065(3) 0.057(2) 0.052(2) 0.001(2) -0.014(2) 0.019(2)
C3 0.048(2) 0.059(2) 0.043(2) 0.0020(18) -0.0096(17) 0.0117(19)
C4 0.043(2) 0.042(2) 0.059(2) -0.0072(17) -0.0016(18) -0.0021(16)
C5 0.042(2) 0.044(2) 0.0391(19) 0.0004(15) -0.0057(16) 0.0031(16)
C6 0.049(2) 0.044(2) 0.051(2) -0.0020(17) -0.0046(18) 0.0037(17)
C7 0.077(3) 0.051(2) 0.052(2) -0.006(2) -0.014(2) 0.017(2)
C8 0.072(3) 0.083(3) 0.046(2) -0.001(2) 0.003(2) 0.027(3)
C9 0.056(3) 0.091(4) 0.049(2) 0.008(2) 0.007(2) 0.004(2)
C10 0.054(3) 0.051(2) 0.050(2) 0.0018(18) 0.0021(19) -0.0013(19)
C11 0.058(3) 0.043(2) 0.038(2) -0.0039(16) -0.0011(17) -0.0025(18)
C12 0.048(2) 0.0340(18) 0.0414(19) 0.0000(15) -0.0039(16) 0.0022(16)
C13 0.052(2) 0.057(2) 0.044(2) 0.0003(18) -0.0035(18) -0.0086(19)
C14 0.073(3) 0.064(3) 0.036(2) -0.0026(18) -0.009(2) -0.005(2)
C15 0.074(3) 0.061(3) 0.040(2) -0.0019(19) 0.008(2) 0.008(2)
C16 0.050(3) 0.066(3) 0.063(3) -0.005(2) 0.007(2) 0.004(2)
C17 0.047(2) 0.059(2) 0.050(2) -0.0073(19) -0.0072(18) 0.0053(19)
C18 0.055(3) 0.050(2) 0.060(3) -0.006(2) -0.017(2) 0.0061(19)
C19 0.052(3) 0.083(3) 0.053(3) -0.002(2) -0.012(2) 0.002(2)
C20 0.043(2) 0.087(3) 0.055(3) 0.024(2) -0.005(2) 0.008(2)
C21 0.059(3) 0.053(3) 0.081(3) 0.014(2) 0.001(2) 0.015(2)
C22 0.059(3) 0.043(2) 0.061(3) -0.0040(19) -0.003(2) 0.0052(19)
C23 0.040(2) 0.046(2) 0.0358(18) 0.0020(15) 0.0011(15) -0.0029(16)
C24 0.077(3) 0.059(3) 0.058(3) 0.000(2) -0.014(2) -0.020(2)
C25 0.054(3) 0.065(3) 0.048(2) 0.000(2) -0.0120(19) -0.012(2)
C26 0.044(2) 0.044(2) 0.071(3) 0.0058(19) 0.006(2) 0.0013(17)
C27 0.041(2) 0.045(2) 0.045(2) -0.0012(16) -0.0012(16) -0.0065(17)
C28 0.044(2) 0.045(2) 0.057(2) 0.0078(18) -0.0073(18) -0.0017(17)
C29 0.060(3) 0.058(3) 0.052(2) 0.013(2) -0.016(2) -0.016(2)
C30 0.068(3) 0.084(3) 0.039(2) 0.003(2) 0.004(2) -0.023(3)
C31 0.060(3) 0.082(3) 0.058(3) -0.009(2) 0.016(2) -0.006(2)
C32 0.057(3) 0.051(2) 0.055(2) -0.0013(19) 0.007(2) 0.002(2)
C33 0.061(3) 0.050(2) 0.053(2) -0.0002(19) -0.008(2) 0.005(2)
C34 0.055(3) 0.042(2) 0.056(2) 0.0074(18) -0.005(2) -0.0007(19)
C35 0.070(3) 0.109(4) 0.062(3) 0.024(3) -0.007(3) 0.006(3)
C36 0.121(6) 0.130(6) 0.053(3) 0.026(3) -0.007(3) 0.000(4)
C37 0.138(6) 0.084(4) 0.079(4) 0.018(3) 0.047(4) -0.009(4)
C38 0.081(4) 0.068(3) 0.115(5) 0.008(3) 0.037(4) -0.017(3)
C39 0.061(3) 0.057(3) 0.082(3) 0.007(2) 0.000(3) -0.010(2)
C40 0.059(3) 0.052(2) 0.064(3) 0.008(2) -0.016(2) -0.006(2)
C41 0.065(3) 0.084(3) 0.063(3) 0.011(3) -0.025(2) -0.010(3)
C42 0.056(3) 0.093(4) 0.056(3) -0.017(3) -0.017(2) -0.005(3)
C43 0.083(4) 0.049(3) 0.093(4) -0.015(3) -0.018(3) -0.006(2)
C44 0.068(3) 0.048(2) 0.071(3) 0.002(2) -0.015(2) 0.004(2)
Cl1 0.0431(5) 0.0576(6) 0.0542(6) -0.0002(4) 0.0132(4) -0.0019(4)
Cl2 0.0462(6) 0.0892(8) 0.0546(6) 0.0270(5) 0.0009(5) -0.0117(5)
Cl3 0.0451(6) 0.0625(6) 0.0589(6) -0.0052(5) 0.0127(4) -0.0034(5)
Cl4 0.0459(6) 0.0850(8) 0.0688(7) -0.0230(6) -0.0006(5) 0.0124(5)
N1 0.0443(18) 0.0412(17) 0.0425(17) -0.0016(13) -0.0061(13) 0.0071(14)
N2 0.053(2) 0.0459(17) 0.0346(16) -0.0032(13) -0.0073(14) 0.0065(15)
N3 0.0379(17) 0.0439(17) 0.0422(16) 0.0024(13) -0.0047(13) 0.0014(13)
N4 0.0413(18) 0.0457(18) 0.0521(19) 0.0033(14) -0.0047(14) -0.0082(14)
N5 0.057(2) 0.0499(19) 0.0446(18) 0.0052(15) -0.0148(16) -0.0071(16)
N6 0.0402(17) 0.0444(17) 0.0439(17) 0.0001(13) -0.0037(13) -0.0024(14)
Pd1 0.03458(16) 0.04098(16) 0.03317(15) 0.00193(11) -0.00162(11) 0.00133(11)
Pd2 0.03523(16) 0.04188(16) 0.03896(16) 0.00060(11) -0.00275(11) -0.00184(11)

loop_
_atom_type_symbol
_atom_type_description
_atom_type_scat_dispersion_real
_atom_type_scat_dispersion_imag
_atom_type_scat_source
C C 0.0033 0.0016 'International Tables Vol C Tables 4.2.6.8 and 6.1.1.4'
H H 0.0000 0.0000 'International Tables Vol C Tables 4.2.6.8 and 6.1.1.4'
N N 0.0061 0.0033 'International Tables Vol C Tables 4.2.6.8 and 6.1.1.4'
Cl Cl 0.1484 0.1585 'International Tables Vol C Tables 4.2.6.8 and 6.1.1.4'
Pd Pd -0.9988 1.0072 'International Tables Vol C Tables 4.2.6.8 and 6.1.1.4'

loop_
_geom_angle_atom_site_label_1
_geom_angle_atom_site_label_2
_geom_angle_atom_site_label_3
_geom_angle
_geom_angle_site_symmetry_1
_geom_angle_site_symmetry_3
_geom_angle_publ_flag
N1 C1 N2 110.1(3) . . ?
N1 C1 Pd1 123.8(3) . . ?
N2 C1 Pd1 126.1(3) . . ?
N1 C2 C3 102.9(3) . . ?
N1 C2 H2A 111.2 . . ?
C3 C2 H2A 111.2 . . ?
N1 C2 H2B 111.2 . . ?
C3 C2 H2B 111.2 . . ?
H2A C2 H2B 109.1 . . ?
N2 C3 C2 102.9(3) . . ?
N2 C3 H3A 111.2 . . ?
C2 C3 H3A 111.2 . . ?
N2 C3 H3B 111.2 . . ?
C2 C3 H3B 111.2 . . ?
H3A C3 H3B 109.1 . . ?
N1 C4 C5 113.8(3) . . ?
N1 C4 H4A 108.8 . . ?
C5 C4 H4A 108.8 . . ?
N1 C4 H4B 108.8 . . ?
C5 C4 H4B 108.8 . . ?
H4A C4 H4B 107.7 . . ?
C6 C5 C10 118.9(4) . . ?
C6 C5 C4 119.2(4) . . ?
C10 C5 C4 121.9(3) . . ?
C5 C6 C7 120.4(4) . . ?
C5 C6 H6 119.8 . . ?
C7 C6 H6 119.8 . . ?
C8 C7 C6 120.4(4) . . ?
C8 C7 H7 119.8 . . ?
C6 C7 H7 119.8 . . ?
C7 C8 C9 120.2(4) . . ?
C7 C8 H8 119.9 . . ?
C9 C8 H8 119.9 . . ?
C10 C9 C8 119.9(5) . . ?
C10 C9 H9 120.0 . . ?
C8 C9 H9 120.1 . . ?
C9 C10 C5 120.2(4) . . ?
C9 C10 H10 119.9 . . ?
C5 C10 H10 119.9 . . ?
N2 C11 C12 111.1(3) . . ?
N2 C11 H11A 109.4 . . ?
C12 C11 H11A 109.4 . . ?
N2 C11 H11B 109.4 . . ?
C12 C11 H11B 109.4 . . ?
H11A C11 H11B 108.0 . . ?
C13 C12 C17 118.6(4) . . ?
C13 C12 C11 121.1(4) . . ?
C17 C12 C11 120.2(3) . . ?
C12 C13 C14 120.6(4) . . ?
C12 C13 H13 119.7 . . ?
C14 C13 H13 119.7 . . ?
C15 C14 C13 120.4(4) . . ?
C15 C14 H14 119.8 . . ?
C13 C14 H14 119.8 . . ?
C14 C15 C16 119.5(4) . . ?
C14 C15 H15 120.3 . . ?
C16 C15 H15 120.3 . . ?
C15 C16 C17 119.5(4) . . ?
C15 C16 H16 120.2 . . ?
C17 C16 H16 120.2 . . ?
C12 C17 C16 121.3(4) . . ?
C12 C17 H17 119.3 . . ?
C16 C17 H17 119.3 . . ?
N3 C18 C19 122.8(4) . . ?
N3 C18 H18 118.6 . . ?
C19 C18 H18 118.6 . . ?
C20 C19 C18 118.8(4) . . ?
C20 C19 H19 120.6 . . ?
C18 C19 H19 120.6 . . ?
C21 C20 C19 119.2(4) . . ?
C21 C20 H20 120.4 . . ?
C19 C20 H20 120.4 . . ?
C20 C21 C22 119.0(4) . . ?
C20 C21 H21 120.5 . . ?
C22 C21 H21 120.5 . . ?
N3 C22 C21 121.9(4) . . ?
N3 C22 H22 119.0 . . ?
C21 C22 H22 119.0 . . ?
N4 C23 N5 109.2(3) . . ?
N4 C23 Pd2 124.0(3) . . ?
N5 C23 Pd2 126.8(3) . . ?
N4 C24 C25 102.3(3) . . ?
N4 C24 H24A 111.3 . . ?
C25 C24 H24A 111.3 . . ?
N4 C24 H24B 111.3 . . ?
C25 C24 H24B 111.3 . . ?
H24A C24 H24B 109.2 . . ?
N5 C25 C24 102.7(3) . . ?
N5 C25 H25A 111.2 . . ?
C24 C25 H25A 111.2 . . ?
N5 C25 H25B 111.2 . . ?
C24 C25 H25B 111.2 . . ?
H25A C25 H25B 109.1 . . ?
N4 C26 C27 113.7(3) . . ?
N4 C26 H26A 108.8 . . ?
C27 C26 H26A 108.8 . . ?
N4 C26 H26B 108.8 . . ?
C27 C26 H26B 108.8 . . ?
H26A C26 H26B 107.7 . . ?
C28 C27 C32 118.9(4) . . ?
C28 C27 C26 119.2(4) . . ?
C32 C27 C26 121.9(3) . . ?
C27 C28 C29 120.3(4) . . ?
C27 C28 H28 119.8 . . ?
C29 C28 H28 119.8 . . ?
C30 C29 C28 120.0(4) . . ?
C30 C29 H29 120.0 . . ?
C28 C29 H29 120.0 . . ?
C29 C30 C31 120.2(4) . . ?
C29 C30 H30 119.9 . . ?
C31 C30 H30 119.9 . . ?
C30 C31 C32 120.0(5) . . ?
C30 C31 H31 120.0 . . ?
C32 C31 H31 120.0 . . ?
C31 C32 C27 120.5(4) . . ?
C31 C32 H32 119.8 . . ?
C27 C32 H32 119.8 . . ?
N5 C33 C34 111.0(3) . . ?
N5 C33 H33A 109.4 . . ?
C34 C33 H33A 109.4 . . ?
N5 C33 H33B 109.4 . . ?
C34 C33 H33B 109.4 . . ?
H33A C33 H33B 108.0 . . ?
C35 C34 C39 118.7(4) . . ?
C35 C34 C33 121.2(4) . . ?
C39 C34 C33 120.0(4) . . ?
C34 C35 C36 120.4(5) . . ?
C34 C35 H35 119.8 . . ?
C36 C35 H35 119.8 . . ?
C37 C36 C35 119.0(6) . . ?
C37 C36 H36 120.5 . . ?
C35 C36 H36 120.5 . . ?
C38 C37 C36 120.5(6) . . ?
C38 C37 H37 119.7 . . ?
C36 C37 H37 119.7 . . ?
C37 C38 C39 120.5(6) . . ?
C37 C38 H38 119.8 . . ?
C39 C38 H38 119.8 . . ?
C38 C39 C34 120.8(5) . . ?
C38 C39 H39 119.6 . . ?
C34 C39 H39 119.6 . . ?
N6 C40 C41 122.2(4) . . ?
N6 C40 H40 118.9 . . ?
C41 C40 H40 118.9 . . ?
C40 C41 C42 119.7(4) . . ?
C40 C41 H41 120.1 . . ?
C42 C41 H41 120.1 . . ?
C43 C42 C41 117.7(4) . . ?
C43 C42 H42 121.1 . . ?
C41 C42 H42 121.1 . . ?
C42 C43 C44 119.9(4) . . ?
C42 C43 H43 120.0 . . ?
C44 C43 H43 120.0 . . ?
N6 C44 C43 121.8(4) . . ?
N6 C44 H44 119.1 . . ?
C43 C44 H44 119.1 . . ?
C1 N1 C4 126.0(3) . . ?
C1 N1 C2 112.5(3) . . ?
C4 N1 C2 121.3(3) . . ?
C1 N2 C11 127.7(3) . . ?
C1 N2 C3 111.6(3) . . ?
C11 N2 C3 120.6(3) . . ?
C18 N3 C22 118.2(3) . . ?
C18 N3 Pd1 118.8(3) . . ?
C22 N3 Pd1 122.6(3) . . ?
C23 N4 C26 125.8(3) . . ?
C23 N4 C24 113.4(3) . . ?
C26 N4 C24 120.7(3) . . ?
C23 N5 C33 127.3(3) . . ?
C23 N5 C25 112.4(3) . . ?
C33 N5 C25 120.2(3) . . ?
C40 N6 C44 118.4(3) . . ?
C40 N6 Pd2 119.0(3) . . ?
C44 N6 Pd2 122.2(3) . . ?
C1 Pd1 N3 176.75(13) . . ?
C1 Pd1 Cl2 88.17(11) . . ?
N3 Pd1 Cl2 89.90(10) . . ?
C1 Pd1 Cl1 89.45(11) . . ?
N3 Pd1 Cl1 92.37(10) . . ?
Cl2 Pd1 Cl1 176.57(4) . . ?
C23 Pd2 N6 177.51(13) . . ?
C23 Pd2 Cl4 88.60(12) . . ?
N6 Pd2 Cl4 89.99(10) . . ?
C23 Pd2 Cl3 89.71(12) . . ?
N6 Pd2 Cl3 91.59(10) . . ?
Cl4 Pd2 Cl3 176.37(4) . . ?

loop_
_geom_bond_atom_site_label_1
_geom_bond_atom_site_label_2
_geom_bond_distance
_geom_bond_site_symmetry_2
_geom_bond_publ_flag
C1 N1 1.318(4) . ?
C1 N2 1.319(4) . ?
C1 Pd1 1.953(3) . ?
C2 N1 1.455(4) . ?
C2 C3 1.508(6) . ?
C2 H2A 0.9900 . ?
C2 H2B 0.9900 . ?
C3 N2 1.471(4) . ?
C3 H3A 0.9900 . ?
C3 H3B 0.9900 . ?
C4 N1 1.446(4) . ?
C4 C5 1.508(5) . ?
C4 H4A 0.9900 . ?
C4 H4B 0.9900 . ?
C5 C6 1.377(5) . ?
C5 C10 1.389(5) . ?
C6 C7 1.391(6) . ?
C6 H6 0.9500 . ?
C7 C8 1.348(7) . ?
C7 H7 0.9500 . ?
C8 C9 1.385(7) . ?
C8 H8 0.9500 . ?
C9 C10 1.379(6) . ?
C9 H9 0.9500 . ?
C10 H10 0.9500 . ?
C11 N2 1.447(4) . ?
C11 C12 1.512(5) . ?
C11 H11A 0.9900 . ?
C11 H11B 0.9900 . ?
C12 C13 1.371(5) . ?
C12 C17 1.377(5) . ?
C13 C14 1.384(6) . ?
C13 H13 0.9500 . ?
C14 C15 1.375(6) . ?
C14 H14 0.9500 . ?
C15 C16 1.378(6) . ?
C15 H15 0.9500 . ?
C16 C17 1.384(6) . ?
C16 H16 0.9500 . ?
C17 H17 0.9500 . ?
C18 N3 1.322(5) . ?
C18 C19 1.367(6) . ?
C18 H18 0.9500 . ?
C19 C20 1.362(6) . ?
C19 H19 0.9500 . ?
C20 C21 1.357(6) . ?
C20 H20 0.9500 . ?
C21 C22 1.380(6) . ?
C21 H21 0.9500 . ?
C22 N3 1.327(5) . ?
C22 H22 0.9500 . ?
C23 N4 1.317(4) . ?
C23 N5 1.320(4) . ?
C23 Pd2 1.956(4) . ?
C24 N4 1.453(5) . ?
C24 C25 1.518(6) . ?
C24 H24A 0.9900 . ?
C24 H24B 0.9900 . ?
C25 N5 1.465(5) . ?
C25 H25A 0.9900 . ?
C25 H25B 0.9900 . ?
C26 N4 1.450(5) . ?
C26 C27 1.508(5) . ?
C26 H26A 0.9900 . ?
C26 H26B 0.9900 . ?
C27 C28 1.377(5) . ?
C27 C32 1.378(5) . ?
C28 C29 1.391(6) . ?
C28 H28 0.9500 . ?
C29 C30 1.354(6) . ?
C29 H29 0.9500 . ?
C30 C31 1.375(6) . ?
C30 H30 0.9500 . ?
C31 C32 1.378(6) . ?
C31 H31 0.9500 . ?
C32 H32 0.9500 . ?
C33 N5 1.459(5) . ?
C33 C34 1.512(6) . ?
C33 H33A 0.9900 . ?
C33 H33B 0.9900 . ?
C34 C35 1.360(6) . ?
C34 C39 1.377(6) . ?
C35 C36 1.391(7) . ?
C35 H35 0.9500 . ?
C36 C37 1.377(9) . ?
C36 H36 0.9500 . ?
C37 C38 1.334(9) . ?
C37 H37 0.9500 . ?
C38 C39 1.365(7) . ?
C38 H38 0.9500 . ?
C39 H39 0.9500 . ?
C40 N6 1.318(5) . ?
C40 C41 1.365(6) . ?
C40 H40 0.9500 . ?
C41 C42 1.375(7) . ?
C41 H41 0.9500 . ?
C42 C43 1.349(7) . ?
C42 H42 0.9500 . ?
C43 C44 1.379(6) . ?
C43 H43 0.9500 . ?
C44 N6 1.324(5) . ?
C44 H44 0.9500 . ?
Cl1 Pd1 2.3046(13) . ?
Cl2 Pd1 2.3021(13) . ?
Cl3 Pd2 2.3026(13) . ?
Cl4 Pd2 2.2998(14) . ?
N3 Pd1 2.099(3) . ?
N6 Pd2 2.096(3) . ?
